data_7116029
loop_
_publ_author_name
'Amineh Aghabali'
'Marilyn M. Olmstead'
'Alan L. Balch'

_publ_section_title
;
 Zipping up fullerenes into polymers using rhodium(II) acetate dimer and
 N(CH2CH2)2NC60 as building blocks
;
_journal_name_full Chem.Commun.
_journal_page_first 15152
_journal_paper_doi 10.1039/C4cc06995A
_journal_volume 50
_journal_year 2014
_chemical_formula_moiety 'C72 H20 N2 O8 Rh2, C60, 2(C S2)'
_chemical_formula_sum 'C134 H20 N2 O8 Rh2 S4'
_chemical_formula_weight 2119.58
_chemical_name_common {Rh2(O2CCH3)4N(CH2CH2)2NC60}n.nC60.2nCS2
_chemical_name_systematic (2)
_space_group_crystal_system orthorhombic
_space_group_IT_number 62
_space_group_name_Hall '-P 2ac 2n'
_space_group_name_H-M_alt 'P n m a'
_symmetry_space_group_name_Hall '-P 2ac 2n'
_symmetry_space_group_name_H-M 'P n m a'
_atom_sites_solution_hydrogens geom
_atom_sites_solution_primary direct
_atom_sites_solution_secondary difmap
_audit_creation_method SHELXL-2012
_cell_angle_alpha 90
_cell_angle_beta 90
_cell_angle_gamma 90
_cell_formula_units_Z 4
_cell_length_a 19.2432(8)
_cell_length_b 19.6828(8)
_cell_length_c 19.9173(9)
_cell_measurement_reflns_used 9850
_cell_measurement_temperature 90(2)
_cell_measurement_theta_max 68.32
_cell_measurement_theta_min 4.44
_cell_volume 7543.9(6)
_computing_cell_refinement 'SAINT (Bruker, 2013)'
_computing_data_collection 'Apex2 (Bruker, 2013)'
_computing_data_reduction 'SAINT (Bruker, 2013)'
_computing_publication_material 'SHELXL-2013 (Sheldrick, 2013)'
_computing_structure_refinement 'SHELXL-2012 (Sheldrick, 2012)'
_computing_structure_solution 'SHELXT (Sheldrick, 2012)'
_diffrn_ambient_temperature 90(2)
_diffrn_detector_area_resol_mean 8.3
_diffrn_measured_fraction_theta_full 0.998
_diffrn_measured_fraction_theta_max 0.996
_diffrn_measurement_device_type 'Bruker ApexDUO'
_diffrn_measurement_method '\f and \w scans'
_diffrn_radiation_type CuK\a
_diffrn_radiation_wavelength 1.54178
_diffrn_reflns_av_R_equivalents 0.0427
_diffrn_reflns_av_unetI/netI 0.0240
_diffrn_reflns_Laue_measured_fraction_full 0.998
_diffrn_reflns_Laue_measured_fraction_max 0.996
_diffrn_reflns_limit_h_max 23
_diffrn_reflns_limit_h_min -23
_diffrn_reflns_limit_k_max 23
_diffrn_reflns_limit_k_min -23
_diffrn_reflns_limit_l_max 24
_diffrn_reflns_limit_l_min -22
_diffrn_reflns_number 64991
_diffrn_reflns_point_group_measured_fraction_full 0.998
_diffrn_reflns_point_group_measured_fraction_max 0.996
_diffrn_reflns_theta_full 67.679
_diffrn_reflns_theta_max 68.414
_diffrn_reflns_theta_min 3.193
_diffrn_source 'fine-focus sealed tube'
_exptl_absorpt_coefficient_mu 5.266
_exptl_absorpt_correction_T_max 0.7531
_exptl_absorpt_correction_T_min 0.6223
_exptl_absorpt_correction_type multi-scan
_exptl_absorpt_process_details 'SADABS (Sheldrick, 2012)'
_exptl_crystal_colour black
_exptl_crystal_density_diffrn 1.866
_exptl_crystal_description block
_exptl_crystal_F_000 4224
_exptl_crystal_size_max 0.136
_exptl_crystal_size_mid 0.117
_exptl_crystal_size_min 0.039
_refine_diff_density_max 1.678
_refine_diff_density_min -1.588
_refine_diff_density_rms 0.147
_refine_ls_goodness_of_fit_ref 1.030
_refine_ls_hydrogen_treatment constr
_refine_ls_matrix_type full
_refine_ls_number_parameters 685
_refine_ls_number_reflns 7122
_refine_ls_number_restraints 76
_refine_ls_restrained_S_all 1.069
_refine_ls_R_factor_all 0.0632
_refine_ls_R_factor_gt 0.0603
_refine_ls_shift/su_max 0.002
_refine_ls_shift/su_mean 0.000
_refine_ls_structure_factor_coef Fsqd
_refine_ls_weighting_details
;
 w=1/[\s^2^(Fo^2^)+(0.1013P)^2^+45.6733P]
 where P=(Fo^2^+2Fc^2^)/3
;
_refine_ls_weighting_scheme calc
_refine_ls_wR_factor_gt 0.1720
_refine_ls_wR_factor_ref 0.1748
_reflns_Friedel_coverage 0.000
_reflns_number_gt 6611
_reflns_number_total 7122
_reflns_threshold_expression 'I > 2\s(I)'
_cod_data_source_file c4cc06995a2.cif
_cod_data_source_block (2)
_cod_database_code 7116029
_shelx_space_group_comment
;
The symmetry employed for this shelxl refinement is uniquely defined
by the following loop, which should always be used as a source of
symmetry information in preference to the above space-group names.
They are only intended as comments.
;
_shelx_estimated_absorpt_t_min 0.534
_shelx_estimated_absorpt_t_max 0.821
_shelxl_version_number 2012-9

loop_
_space_group_symop_operation_xyz
'x, y, z'
'-x+1/2, -y, z+1/2'
'-x, y+1/2, -z'
'x+1/2, -y+1/2, -z+1/2'
'-x, -y, -z'
'x-1/2, y, -z-1/2'
'x, -y-1/2, z'
'-x-1/2, y-1/2, z-1/2'

loop_
_atom_site_label
_atom_site_type_symbol
_atom_site_fract_x
_atom_site_fract_y
_atom_site_fract_z
_atom_site_U_iso_or_equiv
_atom_site_adp_type
_atom_site_occupancy
_atom_site_site_symmetry_order
_atom_site_calc_flag
_atom_site_refinement_flags_posn
_atom_site_refinement_flags_adp
_atom_site_refinement_flags_occupancy
_atom_site_disorder_assembly
_atom_site_disorder_group
C1 C 0.0923(2) 0.7087(2) 0.9373(2) 0.0145(8) Uani 1 1 d . . . . .
C2 C 0.0953(2) 0.6775(2) 0.8663(2) 0.0176(9) Uani 1 1 d . . . . .
C3 C 0.0851(2) 0.7126(2) 0.8082(2) 0.0194(9) Uani 1 1 d . . . . .
C4 C 0.1182(3) 0.6905(3) 0.7465(2) 0.0254(10) Uani 1 1 d . . . . .
C5 C 0.1380(4) 0.7500 0.7089(3) 0.0285(15) Uani 1 2 d S T P . .
C6 C 0.1998(4) 0.7500 0.6722(3) 0.0316(16) Uani 1 2 d S T P . .
C7 C 0.2441(3) 0.6904(3) 0.6722(2) 0.0335(12) Uani 1 1 d . . . . .
C8 C 0.3156(3) 0.7128(3) 0.6724(3) 0.0339(12) Uani 1 1 d . . . . .
C9 C 0.3652(3) 0.6782(3) 0.7097(3) 0.0356(13) Uani 1 1 d . . . . .
C10 C 0.4166(3) 0.7146(3) 0.7484(3) 0.0361(12) Uani 1 1 d . . . . .
C11 C 0.4279(3) 0.6780(3) 0.8104(3) 0.0356(12) Uani 1 1 d . . . . .
C12 C 0.4390(2) 0.7132(3) 0.8697(3) 0.0355(12) Uani 1 1 d . . . . .
C13 C 0.4061(3) 0.6907(3) 0.9319(3) 0.0342(12) Uani 1 1 d . . . . .
C14 C 0.3857(4) 0.7500 0.9690(4) 0.0348(17) Uani 1 2 d S T P . .
C15 C 0.3225(4) 0.7500 1.0050(4) 0.0292(16) Uani 1 2 d S T P . .
C16 C 0.2785(3) 0.6907(3) 1.0046(2) 0.0264(11) Uani 1 1 d . . . . .
C17 C 0.2073(3) 0.7125(2) 1.0036(2) 0.0201(9) Uani 1 1 d . . . . .
C18 C 0.1582(2) 0.6774(2) 0.9676(2) 0.0173(8) Uani 1 1 d . . . . .
C19 C 0.1797(2) 0.6198(2) 0.9286(2) 0.0207(9) Uani 1 1 d . . . . .
C20 C 0.1413(2) 0.6201(2) 0.8668(2) 0.0215(9) Uani 1 1 d . . . . .
C21 C 0.1724(3) 0.5968(2) 0.8074(3) 0.0257(10) Uani 1 1 d . . . . .
C22 C 0.1602(3) 0.6329(3) 0.7464(2) 0.0280(11) Uani 1 1 d . . . . .
C23 C 0.2251(3) 0.6325(3) 0.7082(3) 0.0317(11) Uani 1 1 d . . . . .
C24 C 0.2760(3) 0.5961(3) 0.7463(3) 0.0320(12) Uani 1 1 d . . . . .
C25 C 0.3450(3) 0.6174(3) 0.7473(3) 0.0335(12) Uani 1 1 d . . . . .
C26 C 0.3840(3) 0.6177(3) 0.8095(3) 0.0351(12) Uani 1 1 d . . . . .
C27 C 0.3525(3) 0.5964(3) 0.8688(3) 0.0329(12) Uani 1 1 d . . . . .
C28 C 0.3639(3) 0.6329(3) 0.9309(3) 0.0336(12) Uani 1 1 d . . . . .
C29 C 0.2990(3) 0.6328(3) 0.9684(3) 0.0289(11) Uani 1 1 d . . . . .
C30 C 0.2483(3) 0.5967(2) 0.9298(3) 0.0265(10) Uani 1 1 d . . . . .
C31 C 0.2801(3) 0.5737(2) 0.8673(3) 0.0310(12) Uani 1 1 d . . . . .
C32 C 0.2433(3) 0.5738(2) 0.8086(3) 0.0307(12) Uani 1 1 d . . . . .
C33 C -0.0341(2) 0.7105(2) 0.9397(2) 0.0161(8) Uani 1 1 d . . . . .
H33A H -0.0762 0.6938 0.9630 0.019 Uiso 1 1 calc R U . . .
H33B H -0.0354 0.6938 0.8929 0.019 Uiso 1 1 calc R U . . .
C34 C 0.0302(2) 0.7107(2) 1.0433(2) 0.0158(8) Uani 1 1 d . . . . .
H34A H 0.0723 0.6940 1.0666 0.019 Uiso 1 1 calc R U . . .
H34B H -0.0109 0.6940 1.0683 0.019 Uiso 1 1 calc R U . . .
C35 C 0.0331(2) 0.4764(2) 0.8756(2) 0.0205(9) Uani 1 1 d . . . . .
C36 C 0.0487(3) 0.4654(3) 0.8021(2) 0.0281(10) Uani 1 1 d . . . . .
H36A H 0.0466 0.4168 0.7918 0.042 Uiso 1 1 calc R U . . .
H36B H 0.0953 0.4828 0.7918 0.042 Uiso 1 1 calc R U . . .
H36C H 0.0143 0.4897 0.7748 0.042 Uiso 1 1 calc R U . . .
C37 C 0.1265(2) 0.4870(2) 1.0461(2) 0.0201(9) Uani 1 1 d . . . . .
C38 C 0.1967(3) 0.4831(2) 1.0782(2) 0.0250(10) Uani 1 1 d . . . . .
H38A H 0.2081 0.4356 1.0878 0.037 Uiso 1 1 calc R U . . .
H38B H 0.1965 0.5092 1.1201 0.037 Uiso 1 1 calc R U . . .
H38C H 0.2316 0.5021 1.0476 0.037 Uiso 1 1 calc R U . . .
C39 C -0.0011(4) 0.7161(6) 0.3847(7) 0.086(3) Uani 1 1 d . . . . .
C40 C 0.0089(5) 0.6773(6) 0.3215(8) 0.094(4) Uani 1 1 d D . . . .
C41 C 0.0173(6) 0.7103(7) 0.2644(8) 0.112(5) Uani 1 1 d D . . . .
C42 C 0.0653(7) 0.6895(5) 0.2166(5) 0.087(3) Uani 1 1 d . . . . .
C43 C 0.0947(8) 0.7500 0.1880(6) 0.080(4) Uani 1 2 d S TU P . .
C44 C 0.1618(8) 0.7500 0.1695(6) 0.071(3) Uani 1 2 d S TU P . .
C45 C 0.2133(7) 0.6935(6) 0.1807(6) 0.103(3) Uani 1 1 d D U . . .
C46 C 0.2787(5) 0.7131(6) 0.2031(5) 0.092(3) Uani 1 1 d . U . . .
C47 C 0.3161(5) 0.6779(5) 0.2557(5) 0.076(3) Uani 1 1 d . . . . .
C48 C 0.3505(4) 0.7169(5) 0.3075(6) 0.087(3) Uani 1 1 d . . . . .
C49 C 0.3409(4) 0.6777(6) 0.3717(6) 0.094(3) Uani 1 1 d D . . . .
C50 C 0.3318(5) 0.7115(5) 0.4285(6) 0.084(3) Uani 1 1 d D U . . .
C51 C 0.2820(6) 0.6904(6) 0.4761(6) 0.090(3) Uani 1 1 d . U . . .
C52 C 0.2533(9) 0.7500 0.5050(6) 0.074(3) Uani 1 2 d S TU P . .
C53 C 0.1840(11) 0.7500 0.5217(5) 0.088(5) Uani 1 2 d S T P . .
C54 C 0.1372(8) 0.6915(7) 0.5091(5) 0.106(4) Uani 1 1 d D . . . .
C55 C 0.0699(5) 0.7141(5) 0.4880(4) 0.076(3) Uani 1 1 d . . . . .
C56 C 0.0334(5) 0.6784(4) 0.4351(5) 0.072(3) Uani 1 1 d . . . . .
C57 C 0.0645(6) 0.6201(5) 0.4039(6) 0.091(3) Uani 1 1 d . . . . .
C58 C 0.0528(4) 0.6162(4) 0.3334(5) 0.065(2) Uani 1 1 d . . . . .
C59 C 0.1019(4) 0.5973(3) 0.2863(4) 0.062(2) Uani 1 1 d . . . . .
C60 C 0.1075(5) 0.6361(4) 0.2254(4) 0.064(2) Uani 1 1 d . . . . .
C61 C 0.1866(7) 0.6377(5) 0.2084(5) 0.088(3) Uani 1 1 d D U . . .
C62 C 0.2196(5) 0.5953(4) 0.2644(5) 0.081(3) Uani 1 1 d . . . . .
C63 C 0.2842(6) 0.6173(5) 0.2878(6) 0.090(3) Uani 1 1 d . U . . .
C64 C 0.2960(5) 0.6163(4) 0.3567(5) 0.070(2) Uani 1 1 d . U . . .
C65 C 0.2460(5) 0.5956(4) 0.4042(5) 0.074(3) Uani 1 1 d . . . . .
C66 C 0.2419(6) 0.6355(5) 0.4648(5) 0.076(3) Uani 1 1 d . . . . .
C67 C 0.1620(8) 0.6355(5) 0.4814(4) 0.098(4) Uani 1 1 d D . . . .
C68 C 0.1295(6) 0.5969(4) 0.4265(5) 0.078(3) Uani 1 1 d . U . . .
C69 C 0.1793(5) 0.5743(4) 0.3806(5) 0.065(2) Uani 1 1 d . U . . .
C70 C 0.1673(5) 0.5747(3) 0.3098(5) 0.068(2) Uani 1 1 d . . . . .
Rh1 Rh 0.00902(2) 0.56006(2) 0.99149(2) 0.01672(15) Uani 1 1 d . . . . .
N1 N 0.02860(18) 0.68332(18) 0.97376(18) 0.0141(7) Uani 1 1 d . . . . .
O1 O 0.03380(17) 0.53728(16) 0.89514(15) 0.0220(7) Uani 1 1 d . . . . .
O2 O 0.02081(18) 0.42492(17) 0.91092(17) 0.0229(7) Uani 1 1 d . . . . .
O3 O 0.10699(17) 0.54587(16) 1.02747(16) 0.0208(6) Uani 1 1 d . . . . .
O4 O 0.09116(17) 0.43285(15) 1.04094(17) 0.0227(7) Uani 1 1 d . . . . .
S1A S 0.0411(3) 0.5629(2) 0.6147(3) 0.0661(11) Uiso 0.5 1 d . . P A 1
S2A S 0.1299(2) 0.4321(2) 0.6201(2) 0.0483(10) Uiso 0.5 1 d . . P A 1
C71A C 0.0875(11) 0.4967(8) 0.6154(14) 0.060(11) Uiso 0.5 1 d . . P A 1
S1B S 0.0270(3) 0.5489(3) 0.5832(3) 0.0794(13) Uiso 0.5 1 d G . P B 2
S2B S 0.1386(3) 0.4487(3) 0.6350(3) 0.0705(15) Uiso 0.5 1 d G . P B 2
C71B C 0.0825(2) 0.4984(2) 0.6081(2) 0.058(12) Uiso 0.5 1 d G . P B 2

loop_
_atom_site_aniso_label
_atom_site_aniso_U_11
_atom_site_aniso_U_22
_atom_site_aniso_U_33
_atom_site_aniso_U_23
_atom_site_aniso_U_13
_atom_site_aniso_U_12
C1 0.016(2) 0.012(2) 0.0154(19) 0.0002(15) 0.0033(16) -0.0012(16)
C2 0.018(2) 0.0155(19) 0.019(2) -0.0031(17) 0.0040(17) -0.0036(16)
C3 0.018(2) 0.025(2) 0.016(2) -0.0042(18) 0.0020(16) -0.0019(18)
C4 0.026(2) 0.034(3) 0.017(2) -0.008(2) 0.0019(18) -0.003(2)
C5 0.027(4) 0.043(4) 0.015(3) 0.000 0.000(3) 0.000
C6 0.037(4) 0.046(4) 0.011(3) 0.000 0.005(3) 0.000
C7 0.044(3) 0.038(3) 0.018(2) -0.010(2) 0.012(2) -0.001(2)
C8 0.036(3) 0.042(3) 0.024(2) -0.002(2) 0.018(2) 0.002(2)
C9 0.036(3) 0.037(3) 0.034(3) -0.006(2) 0.023(2) 0.002(2)
C10 0.025(3) 0.037(3) 0.046(3) -0.001(3) 0.022(2) 0.003(2)
C11 0.020(2) 0.038(3) 0.049(3) 0.001(3) 0.013(2) 0.007(2)
C12 0.013(2) 0.043(3) 0.050(3) 0.005(3) 0.007(2) 0.004(2)
C13 0.019(2) 0.043(3) 0.041(3) 0.006(2) -0.001(2) 0.008(2)
C14 0.018(3) 0.054(5) 0.032(4) 0.000 -0.007(3) 0.000
C15 0.024(4) 0.042(4) 0.022(3) 0.000 -0.002(3) 0.000
C16 0.023(2) 0.036(3) 0.020(2) 0.008(2) -0.0028(18) 0.005(2)
C17 0.023(2) 0.021(3) 0.017(2) 0.0027(17) 0.0013(17) 0.0024(19)
C18 0.019(2) 0.0152(19) 0.018(2) 0.0047(17) 0.0039(17) 0.0023(16)
C19 0.023(2) 0.012(2) 0.026(2) 0.0049(17) 0.0066(18) -0.0005(17)
C20 0.027(2) 0.012(2) 0.025(2) -0.0038(17) 0.0093(19) -0.0032(18)
C21 0.031(3) 0.016(2) 0.030(2) -0.0092(19) 0.010(2) -0.0046(19)
C22 0.033(3) 0.027(2) 0.024(2) -0.014(2) 0.008(2) -0.006(2)
C23 0.035(3) 0.035(3) 0.025(2) -0.015(2) 0.012(2) -0.003(2)
C24 0.038(3) 0.023(2) 0.035(3) -0.012(2) 0.017(2) 0.003(2)
C25 0.035(3) 0.027(3) 0.038(3) -0.008(2) 0.018(2) 0.008(2)
C26 0.027(3) 0.028(3) 0.050(3) -0.001(2) 0.016(2) 0.012(2)
C27 0.025(2) 0.026(3) 0.048(3) 0.004(2) 0.011(2) 0.015(2)
C28 0.023(2) 0.036(3) 0.041(3) 0.011(2) 0.003(2) 0.013(2)
C29 0.027(2) 0.029(3) 0.031(3) 0.011(2) 0.003(2) 0.012(2)
C30 0.029(2) 0.016(2) 0.035(3) 0.0095(19) 0.009(2) 0.0063(19)
C31 0.034(3) 0.016(2) 0.043(3) 0.003(2) 0.014(2) 0.008(2)
C32 0.039(3) 0.015(2) 0.038(3) -0.008(2) 0.016(2) 0.003(2)
C33 0.016(2) 0.016(2) 0.017(2) -0.0020(16) 0.0010(16) -0.0002(16)
C34 0.021(2) 0.013(2) 0.014(2) -0.0002(16) 0.0031(16) -0.0006(16)
C35 0.020(2) 0.019(2) 0.023(2) -0.0037(18) 0.0014(18) -0.0043(17)
C36 0.038(3) 0.024(2) 0.023(2) -0.0035(19) 0.005(2) -0.009(2)
C37 0.023(2) 0.018(2) 0.018(2) 0.0004(17) 0.0028(17) -0.0009(18)
C38 0.029(2) 0.020(2) 0.026(2) 0.0055(19) -0.005(2) -0.0007(19)
C39 0.038(4) 0.098(7) 0.122(9) -0.026(7) 0.022(5) -0.014(4)
C40 0.043(4) 0.107(9) 0.132(10) -0.031(8) -0.012(6) -0.033(5)
C41 0.077(7) 0.117(9) 0.144(12) -0.034(9) -0.078(8) -0.007(7)
C42 0.114(8) 0.080(7) 0.067(6) -0.018(5) -0.055(6) -0.022(6)
C43 0.108(7) 0.079(6) 0.054(5) 0.000 -0.041(5) 0.000
C44 0.087(5) 0.080(5) 0.046(4) 0.000 -0.007(4) 0.000
C45 0.111(5) 0.118(5) 0.081(5) -0.023(4) 0.014(4) -0.003(4)
C46 0.076(5) 0.128(7) 0.073(5) -0.031(5) 0.034(4) -0.002(5)
C47 0.062(5) 0.077(6) 0.088(6) -0.008(5) 0.036(5) 0.023(4)
C48 0.046(4) 0.089(6) 0.126(9) 0.004(6) 0.037(5) 0.010(4)
C49 0.038(4) 0.121(9) 0.122(9) 0.010(7) -0.017(5) 0.043(5)
C50 0.063(4) 0.099(5) 0.091(4) 0.005(4) -0.025(4) 0.018(4)
C51 0.076(5) 0.112(6) 0.081(5) 0.028(5) -0.041(4) 0.015(5)
C52 0.088(7) 0.085(7) 0.050(5) 0.000 -0.034(5) 0.000
C53 0.155(16) 0.092(10) 0.016(4) 0.000 -0.019(7) 0.000
C54 0.147(12) 0.124(11) 0.047(5) 0.044(6) 0.027(6) 0.012(9)
C55 0.076(6) 0.103(7) 0.049(4) 0.028(4) 0.029(4) 0.003(5)
C56 0.068(5) 0.058(5) 0.089(6) 0.000(5) 0.045(5) -0.020(4)
C57 0.095(7) 0.069(6) 0.110(8) 0.016(6) 0.027(6) -0.046(6)
C58 0.061(5) 0.053(4) 0.081(6) -0.012(4) -0.004(4) -0.031(4)
C59 0.076(5) 0.030(3) 0.080(5) -0.022(3) -0.006(4) -0.016(3)
C60 0.093(6) 0.043(4) 0.058(4) -0.026(3) -0.030(4) -0.009(4)
C61 0.138(7) 0.070(5) 0.057(4) -0.040(4) 0.017(5) -0.008(5)
C62 0.091(7) 0.052(5) 0.099(7) -0.046(5) -0.017(6) 0.032(5)
C63 0.092(5) 0.070(5) 0.108(6) -0.022(5) 0.013(5) 0.039(4)
C64 0.073(5) 0.060(4) 0.077(5) 0.003(4) -0.006(4) 0.039(4)
C65 0.097(7) 0.049(4) 0.076(6) 0.027(4) -0.012(5) 0.036(4)
C66 0.101(7) 0.060(5) 0.066(5) 0.028(4) -0.034(5) 0.023(5)
C67 0.183(13) 0.069(6) 0.042(4) 0.031(4) 0.013(6) -0.011(7)
C68 0.094(5) 0.055(4) 0.084(5) 0.035(4) -0.008(4) -0.019(4)
C69 0.074(5) 0.032(3) 0.089(5) 0.018(3) -0.006(4) 0.007(3)
C70 0.088(6) 0.017(3) 0.100(7) -0.010(4) -0.005(5) 0.007(3)
Rh1 0.0196(2) 0.0123(2) 0.0183(2) 0.00009(11) 0.00091(12) -0.00121(11)
N1 0.0156(17) 0.0137(17) 0.0130(16) 0.0000(13) 0.0043(14) -0.0013(14)
O1 0.0290(17) 0.0175(16) 0.0195(15) -0.0016(13) 0.0024(13) -0.0020(13)
O2 0.0292(17) 0.0189(15) 0.0205(16) -0.0016(13) 0.0050(13) -0.0018(14)
O3 0.0220(16) 0.0174(15) 0.0229(15) 0.0015(13) -0.0019(13) -0.0024(13)
O4 0.0221(16) 0.0176(16) 0.0283(17) 0.0011(13) -0.0017(14) 0.0005(12)

loop_
_atom_type_symbol
_atom_type_description
_atom_type_scat_dispersion_real
_atom_type_scat_dispersion_imag
_atom_type_scat_source
C C 0.0181 0.0091 'International Tables Vol C Tables 4.2.6.8 and 6.1.1.4'
H H 0.0000 0.0000 'International Tables Vol C Tables 4.2.6.8 and 6.1.1.4'
N N 0.0311 0.0180 'International Tables Vol C Tables 4.2.6.8 and 6.1.1.4'
O O 0.0492 0.0322 'International Tables Vol C Tables 4.2.6.8 and 6.1.1.4'
S S 0.3331 0.5567 'International Tables Vol C Tables 4.2.6.8 and 6.1.1.4'
Rh Rh 0.0927 3.6045 'International Tables Vol C Tables 4.2.6.8 and 6.1.1.4'

loop_
_geom_angle_atom_site_label_1
_geom_angle_atom_site_label_2
_geom_angle_atom_site_label_3
_geom_angle
_geom_angle_site_symmetry_1
_geom_angle_site_symmetry_3
N1 C1 C18 110.4(3) . .
N1 C1 C2 109.8(3) . .
C18 C1 C2 99.8(3) . .
N1 C1 C1 109.3(2) . 7_575
C18 C1 C1 113.7(2) . 7_575
C2 C1 C1 113.5(2) . 7_575
C3 C2 C20 119.6(4) . .
C3 C2 C1 124.8(4) . .
C20 C2 C1 109.3(4) . .
C2 C3 C4 120.3(4) . .
C2 C3 C3 120.5(3) . 7_575
C4 C3 C3 107.5(3) . 7_575
C22 C4 C5 120.5(5) . .
C22 C4 C3 120.0(4) . .
C5 C4 C3 108.2(4) . .
C6 C5 C4 119.8(4) . 7_575
C6 C5 C4 119.8(4) . .
C4 C5 C4 108.7(6) 7_575 .
C5 C6 C7 120.0(4) . .
C5 C6 C7 120.0(4) . 7_575
C7 C6 C7 108.1(7) . 7_575
C23 C7 C8 119.8(5) . .
C23 C7 C6 120.5(5) . .
C8 C7 C6 108.2(5) . .
C9 C8 C7 120.5(5) . .
C9 C8 C8 119.3(3) . 7_575
C7 C8 C8 107.7(3) . 7_575
C8 C9 C10 121.0(5) . .
C8 C9 C25 119.5(5) . .
C10 C9 C25 108.2(5) . .
C10 C10 C11 119.9(3) 7_575 .
C10 C10 C9 119.7(3) 7_575 .
C11 C10 C9 108.2(5) . .
C12 C11 C10 120.1(5) . .
C12 C11 C26 120.4(5) . .
C10 C11 C26 107.9(5) . .
C11 C12 C12 120.0(3) . 7_575
C11 C12 C13 120.4(5) . .
C12 C12 C13 107.7(3) 7_575 .
C28 C13 C14 120.6(5) . .
C28 C13 C12 119.1(5) . .
C14 C13 C12 107.9(5) . .
C15 C14 C13 119.8(4) . 7_575
C15 C14 C13 119.8(4) . .
C13 C14 C13 108.8(7) 7_575 .
C14 C15 C16 120.2(4) . 7_575
C14 C15 C16 120.2(4) . .
C16 C15 C16 108.1(6) 7_575 .
C29 C16 C17 120.2(5) . .
C29 C16 C15 119.7(5) . .
C17 C16 C15 108.6(5) . .
C18 C17 C16 120.9(4) . .
C18 C17 C17 120.2(3) . 7_575
C16 C17 C17 107.4(3) . 7_575
C17 C18 C19 118.8(4) . .
C17 C18 C1 124.9(4) . .
C19 C18 C1 110.1(4) . .
C30 C19 C18 121.4(4) . .
C30 C19 C20 120.2(4) . .
C18 C19 C20 108.1(4) . .
C21 C20 C2 121.0(4) . .
C21 C20 C19 120.0(4) . .
C2 C20 C19 109.1(4) . .
C20 C21 C22 118.9(4) . .
C20 C21 C32 119.7(5) . .
C22 C21 C32 109.1(4) . .
C4 C22 C21 120.1(4) . .
C4 C22 C23 120.0(5) . .
C21 C22 C23 107.4(5) . .
C7 C23 C24 120.1(5) . .
C7 C23 C22 119.2(5) . .
C24 C23 C22 108.1(5) . .
C25 C24 C23 120.6(5) . .
C25 C24 C32 119.3(5) . .
C23 C24 C32 107.8(5) . .
C24 C25 C26 120.5(5) . .
C24 C25 C9 119.4(5) . .
C26 C25 C9 107.3(5) . .
C27 C26 C25 119.9(5) . .
C27 C26 C11 119.2(5) . .
C25 C26 C11 108.3(5) . .
C26 C27 C28 120.7(5) . .
C26 C27 C31 119.3(5) . .
C28 C27 C31 108.2(4) . .
C13 C28 C27 120.3(5) . .
C13 C28 C29 119.5(5) . .
C27 C28 C29 108.0(5) . .
C16 C29 C30 119.1(4) . .
C16 C29 C28 120.2(5) . .
C30 C29 C28 108.0(5) . .
C19 C30 C29 119.5(4) . .
C19 C30 C31 118.9(5) . .
C29 C30 C31 109.0(4) . .
C32 C31 C30 120.7(5) . .
C32 C31 C27 120.7(5) . .
C30 C31 C27 106.7(5) . .
C31 C32 C21 120.4(5) . .
C31 C32 C24 120.3(5) . .
C21 C32 C24 107.6(5) . .
N1 C33 C33 111.1(2) . 7_575
N1 C33 H33A 109.4 . .
C33 C33 H33A 109.4 7_575 .
N1 C33 H33B 109.4 . .
C33 C33 H33B 109.4 7_575 .
H33A C33 H33B 108.0 . .
N1 C34 C34 111.3(2) . 7_575
N1 C34 H34A 109.4 . .
C34 C34 H34A 109.4 7_575 .
N1 C34 H34B 109.4 . .
C34 C34 H34B 109.4 7_575 .
H34A C34 H34B 108.0 . .
O2 C35 O1 126.6(4) . .
O2 C35 C36 117.7(4) . .
O1 C35 C36 115.7(4) . .
C35 C36 H36A 109.5 . .
C35 C36 H36B 109.5 . .
H36A C36 H36B 109.5 . .
C35 C36 H36C 109.5 . .
H36A C36 H36C 109.5 . .
H36B C36 H36C 109.5 . .
O4 C37 O3 125.7(4) . .
O4 C37 C38 118.5(4) . .
O3 C37 C38 115.8(4) . .
C37 C38 H38A 109.5 . .
C37 C38 H38B 109.5 . .
H38A C38 H38B 109.5 . .
C37 C38 H38C 109.5 . .
H38A C38 H38C 109.5 . .
H38B C38 H38C 109.5 . .
C39 C39 C56 121.7(6) 7_575 .
C39 C39 C40 121.0(8) 7_575 .
C56 C39 C40 105.7(10) . .
C41 C40 C39 119.6(13) . .
C41 C40 C58 117.7(12) . .
C39 C40 C58 110.7(11) . .
C40 C41 C42 121.9(12) . .
C40 C41 C41 119.4(8) . 7_575
C42 C41 C41 107.1(7) . 7_575
C60 C42 C41 123.0(11) . .
C60 C42 C43 117.6(12) . .
C41 C42 C43 106.9(11) . .
C44 C43 C42 119.2(8) . 7_575
C44 C43 C42 119.2(8) . .
C42 C43 C42 111.9(15) 7_575 .
C43 C44 C45 126.3(7) . 7_575
C43 C44 C45 126.3(7) . .
C45 C44 C45 95.2(13) 7_575 .
C61 C45 C46 116.4(13) . .
C61 C45 C44 114.6(11) . .
C46 C45 C44 116.0(11) . .
C45 C46 C47 123.4(11) . .
C45 C46 C46 106.1(8) . 7_575
C47 C46 C46 118.6(6) . 7_575
C48 C47 C46 119.3(9) . .
C48 C47 C63 108.0(9) . .
C46 C47 C63 119.3(10) . .
C48 C48 C47 122.0(6) 7_575 .
C48 C48 C49 120.8(6) 7_575 .
C47 C48 C49 106.2(9) . .
C50 C49 C48 119.0(11) . .
C50 C49 C64 119.5(10) . .
C48 C49 C64 108.1(9) . .
C49 C50 C51 121.2(11) . .
C49 C50 C50 120.2(7) . 7_575
C51 C50 C50 107.1(7) . 7_575
C66 C51 C50 120.8(11) . .
C66 C51 C52 120.6(11) . .
C50 C51 C52 107.2(11) . .
C53 C52 C51 118.5(8) . .
C53 C52 C51 118.5(8) . 7_575
C51 C52 C51 111.5(15) . 7_575
C52 C53 C54 123.2(9) . 7_575
C52 C53 C54 123.2(9) . .
C54 C53 C54 101.8(16) 7_575 .
C67 C54 C55 117.5(14) . .
C67 C54 C53 119.9(14) . .
C55 C54 C53 111.0(11) . .
C55 C55 C54 108.1(7) 7_575 .
C55 C55 C56 119.0(6) 7_575 .
C54 C55 C56 120.1(10) . .
C39 C56 C57 108.0(9) . .
C39 C56 C55 119.3(8) . .
C57 C56 C55 120.1(10) . .
C68 C57 C58 115.9(10) . .
C68 C57 C56 119.5(11) . .
C58 C57 C56 113.9(10) . .
C59 C58 C57 125.3(9) . .
C59 C58 C40 119.8(9) . .
C57 C58 C40 101.6(9) . .
C58 C59 C70 117.9(8) . .
C58 C59 C60 118.8(8) . .
C70 C59 C60 112.2(8) . .
C42 C60 C59 118.7(9) . .
C42 C60 C61 123.2(9) . .
C59 C60 C61 105.6(8) . .
C45 C61 C62 126.2(12) . .
C45 C61 C60 118.9(11) . .
C62 C61 C60 103.6(8) . .
C63 C62 C70 120.7(10) . .
C63 C62 C61 116.3(10) . .
C70 C62 C61 109.1(8) . .
C64 C63 C62 118.1(11) . .
C64 C63 C47 111.6(10) . .
C62 C63 C47 118.3(10) . .
C63 C64 C65 123.7(10) . .
C63 C64 C49 106.1(9) . .
C65 C64 C49 119.2(9) . .
C64 C65 C69 118.4(8) . .
C64 C65 C66 116.2(9) . .
C69 C65 C66 112.7(9) . .
C51 C66 C65 123.1(11) . .
C51 C66 C67 121.6(10) . .
C65 C66 C67 103.3(9) . .
C54 C67 C68 126.0(14) . .
C54 C67 C66 116.2(12) . .
C68 C67 C66 105.0(9) . .
C69 C68 C57 120.3(9) . .
C69 C68 C67 111.2(10) . .
C57 C68 C67 116.6(11) . .
C68 C69 C70 122.3(8) . .
C68 C69 C65 107.8(9) . .
C70 C69 C65 117.9(9) . .
C62 C70 C59 109.4(8) . .
C62 C70 C69 121.2(9) . .
C59 C70 C69 118.2(9) . .
O1 Rh1 O3 94.87(13) . .
O1 Rh1 O4 86.42(14) . 5_567
O3 Rh1 O4 175.43(12) . 5_567
O1 Rh1 O2 174.89(13) . 5_567
O3 Rh1 O2 86.87(14) . 5_567
O4 Rh1 O2 91.48(14) 5_567 5_567
O1 Rh1 Rh1 87.14(9) . 5_567
O3 Rh1 Rh1 87.10(9) . 5_567
O4 Rh1 Rh1 88.60(9) 5_567 5_567
O2 Rh1 Rh1 88.15(9) 5_567 5_567
O1 Rh1 N1 92.63(12) . .
O3 Rh1 N1 92.50(12) . .
O4 Rh1 N1 91.81(12) 5_567 .
O2 Rh1 N1 92.10(12) 5_567 .
Rh1 Rh1 N1 179.52(9) 5_567 .
C33 N1 C34 108.1(3) . .
C33 N1 C1 108.7(3) . .
C34 N1 C1 108.1(3) . .
C33 N1 Rh1 107.1(2) . .
C34 N1 Rh1 103.0(2) . .
C1 N1 Rh1 121.1(2) . .
C35 O1 Rh1 120.0(3) . .
C35 O2 Rh1 117.9(3) . 5_567
C37 O3 Rh1 120.0(3) . .
C37 O4 Rh1 118.4(3) . 5_567
S2A C71A S1A 176.5(16) . .
S1B C71B S2B 178.5 . .

loop_
_geom_bond_atom_site_label_1
_geom_bond_atom_site_label_2
_geom_bond_distance
_geom_bond_site_symmetry_2
C1 N1 1.511(5) .
C1 C18 1.533(6) .
C1 C2 1.542(6) .
C1 C1 1.624(8) 7_575
C2 C3 1.362(6) .
C2 C20 1.435(6) .
C3 C4 1.452(6) .
C3 C3 1.471(9) 7_575
C4 C22 1.392(7) .
C4 C5 1.441(6) .
C5 C6 1.396(10) .
C5 C4 1.441(6) 7_575
C6 C7 1.449(7) .
C6 C7 1.449(7) 7_575
C7 C23 1.395(8) .
C7 C8 1.445(8) .
C8 C9 1.388(9) .
C8 C8 1.466(12) 7_575
C9 C10 1.445(9) .
C9 C25 1.466(8) .
C10 C10 1.395(11) 7_575
C10 C11 1.445(8) .
C11 C12 1.387(9) .
C11 C26 1.458(8) .
C12 C12 1.450(12) 7_575
C12 C13 1.460(8) .
C13 C28 1.398(8) .
C13 C14 1.436(7) .
C14 C15 1.412(11) .
C14 C13 1.436(7) 7_575
C15 C16 1.441(7) 7_575
C15 C16 1.441(7) .
C16 C29 1.406(7) .
C16 C17 1.435(7) .
C17 C18 1.374(7) .
C17 C17 1.476(9) 7_575
C18 C19 1.435(6) .
C19 C30 1.396(7) .
C19 C20 1.436(7) .
C20 C21 1.404(6) .
C21 C22 1.427(7) .
C21 C32 1.438(7) .
C22 C23 1.462(7) .
C23 C24 1.433(8) .
C24 C25 1.393(8) .
C24 C32 1.457(7) .
C25 C26 1.447(9) .
C26 C27 1.393(8) .
C27 C28 1.447(8) .
C27 C31 1.463(8) .
C28 C29 1.455(7) .
C29 C30 1.432(8) .
C30 C31 1.459(7) .
C31 C32 1.368(8) .
C33 N1 1.484(5) .
C33 C33 1.555(8) 7_575
C33 H33A 0.9900 .
C33 H33B 0.9900 .
C34 N1 1.487(5) .
C34 C34 1.546(8) 7_575
C34 H34A 0.9900 .
C34 H34B 0.9900 .
C35 O2 1.256(6) .
C35 O1 1.260(6) .
C35 C36 1.511(6) .
C36 H36A 0.9800 .
C36 H36B 0.9800 .
C36 H36C 0.9800 .
C37 O4 1.268(6) .
C37 O3 1.274(6) .
C37 C38 1.497(6) .
C38 H38A 0.9800 .
C38 H38B 0.9800 .
C38 H38C 0.9800 .
C39 C39 1.33(2) 7_575
C39 C56 1.415(15) .
C39 C40 1.484(16) .
C40 C41 1.319(14) .
C40 C58 1.491(15) .
C41 C42 1.387(18) .
C41 C41 1.56(3) 7_575
C42 C60 1.341(13) .
C42 C43 1.436(14) .
C43 C44 1.34(2) .
C43 C42 1.436(14) 7_575
C44 C45 1.505(16) 7_575
C44 C45 1.505(16) .
C45 C61 1.332(13) .
C45 C46 1.391(16) .
C46 C47 1.447(15) .
C46 C46 1.45(2) 7_575
C47 C48 1.444(15) .
C47 C63 1.486(14) .
C48 C48 1.30(2) 7_575
C48 C49 1.505(15) .
C49 C50 1.324(12) .
C49 C64 1.515(14) .
C50 C51 1.410(16) .
C50 C50 1.52(2) 7_575
C51 C66 1.348(14) .
C51 C52 1.418(15) .
C52 C53 1.37(2) .
C52 C51 1.418(15) 7_575
C53 C54 1.483(18) 7_575
C53 C54 1.483(18) .
C54 C67 1.321(13) .
C54 C55 1.432(17) .
C55 C55 1.41(2) 7_575
C55 C56 1.448(14) .
C56 C57 1.433(14) .
C57 C68 1.406(15) .
C57 C58 1.425(14) .
C58 C59 1.382(12) .
C59 C70 1.416(12) .
C59 C60 1.437(12) .
C60 C61 1.558(14) .
C61 C62 1.532(14) .
C62 C63 1.395(14) .
C62 C70 1.412(14) .
C63 C64 1.391(14) .
C64 C65 1.409(13) .
C65 C69 1.431(13) .
C65 C66 1.442(13) .
C66 C67 1.574(17) .
C67 C68 1.471(15) .
C68 C69 1.398(14) .
C69 C70 1.428(13) .
Rh1 O1 2.028(3) .
Rh1 O3 2.036(3) .
Rh1 O4 2.038(3) 5_567
Rh1 O2 2.048(3) 5_567
Rh1 Rh1 2.4137(6) 5_567
Rh1 N1 2.480(3) .
O2 Rh1 2.048(3) 5_567
O4 Rh1 2.038(3) 5_567
S1A C71A 1.58(2) .
S2A C71A 1.52(2) .
S1B C71B 1.5411 .
S2B C71B 1.5514 .

loop_
_geom_torsion_atom_site_label_1
_geom_torsion_atom_site_label_2
_geom_torsion_atom_site_label_3
_geom_torsion_atom_site_label_4
_geom_torsion
_geom_torsion_site_symmetry_1
_geom_torsion_site_symmetry_4
N1 C1 C2 C3 110.2(5) . .
C18 C1 C2 C3 -133.8(4) . .
C1 C1 C2 C3 -12.4(5) 7_575 .
N1 C1 C2 C20 -98.1(4) . .
C18 C1 C2 C20 17.9(4) . .
C1 C1 C2 C20 139.2(3) 7_575 .
C20 C2 C3 C4 2.7(7) . .
C1 C2 C3 C4 151.6(4) . .
C20 C2 C3 C3 -135.7(3) . 7_575
C1 C2 C3 C3 13.3(5) . 7_575
C2 C3 C4 C22 0.4(7) . .
C3 C3 C4 C22 143.5(4) 7_575 .
C2 C3 C4 C5 -143.4(5) . .
C3 C3 C4 C5 -0.2(5) 7_575 .
C22 C4 C5 C6 -0.1(8) . .
C3 C4 C5 C6 143.4(6) . .
C22 C4 C5 C4 -143.1(4) . 7_575
C3 C4 C5 C4 0.4(7) . 7_575
C4 C5 C6 C7 138.7(5) 7_575 .
C4 C5 C6 C7 -0.3(9) . .
C4 C5 C6 C7 0.3(9) 7_575 7_575
C4 C5 C6 C7 -138.7(5) . 7_575
C5 C6 C7 C23 0.6(9) . .
C7 C6 C7 C23 143.4(4) 7_575 .
C5 C6 C7 C8 -142.6(6) . .
C7 C6 C7 C8 0.1(7) 7_575 .
C23 C7 C8 C9 -1.8(7) . .
C6 C7 C8 C9 141.7(5) . .
C23 C7 C8 C8 -143.6(4) . 7_575
C6 C7 C8 C8 -0.1(4) . 7_575
C7 C8 C9 C10 -137.3(5) . .
C8 C8 C9 C10 0.1(6) 7_575 .
C7 C8 C9 C25 1.9(8) . .
C8 C8 C9 C25 139.4(4) 7_575 .
C8 C9 C10 C10 -0.1(6) . 7_575
C25 C9 C10 C10 -143.4(3) . 7_575
C8 C9 C10 C11 142.2(5) . .
C25 C9 C10 C11 -1.0(6) . .
C10 C10 C11 C12 -0.2(6) 7_575 .
C9 C10 C11 C12 -142.5(5) . .
C10 C10 C11 C26 143.3(3) 7_575 .
C9 C10 C11 C26 1.0(6) . .
C10 C11 C12 C12 0.2(6) . 7_575
C26 C11 C12 C12 -138.8(4) . 7_575
C10 C11 C12 C13 138.2(5) . .
C26 C11 C12 C13 -0.7(8) . .
C11 C12 C13 C28 0.5(7) . .
C12 C12 C13 C28 143.1(4) 7_575 .
C11 C12 C13 C14 -141.9(5) . .
C12 C12 C13 C14 0.6(5) 7_575 .
C28 C13 C14 C15 0.3(9) . .
C12 C13 C14 C15 142.1(6) . .
C28 C13 C14 C13 -142.8(4) . 7_575
C12 C13 C14 C13 -1.0(8) . 7_575
C13 C14 C15 C16 0.1(10) 7_575 7_575
C13 C14 C15 C16 -139.0(6) . 7_575
C13 C14 C15 C16 139.0(6) 7_575 .
C13 C14 C15 C16 -0.1(10) . .
C14 C15 C16 C29 0.4(9) . .
C16 C15 C16 C29 143.7(4) 7_575 .
C14 C15 C16 C17 -143.1(6) . .
C16 C15 C16 C17 0.2(7) 7_575 .
C29 C16 C17 C18 0.0(7) . .
C15 C16 C17 C18 143.2(5) . .
C29 C16 C17 C17 -143.3(4) . 7_575
C15 C16 C17 C17 -0.1(4) . 7_575
C16 C17 C18 C19 -2.4(6) . .
C17 C17 C18 C19 136.3(3) 7_575 .
C16 C17 C18 C1 -151.8(4) . .
C17 C17 C18 C1 -13.1(5) 7_575 .
N1 C1 C18 C17 -111.0(5) . .
C2 C1 C18 C17 133.6(4) . .
C1 C1 C18 C17 12.4(5) 7_575 .
N1 C1 C18 C19 97.4(4) . .
C2 C1 C18 C19 -18.1(4) . .
C1 C1 C18 C19 -139.3(3) 7_575 .
C17 C18 C19 C30 3.7(6) . .
C1 C18 C19 C30 157.4(4) . .
C17 C18 C19 C20 -141.3(4) . .
C1 C18 C19 C20 12.3(5) . .
C3 C2 C20 C21 -4.3(7) . .
C1 C2 C20 C21 -157.7(4) . .
C3 C2 C20 C19 141.4(4) . .
C1 C2 C20 C19 -11.9(5) . .
C30 C19 C20 C21 0.4(7) . .
C18 C19 C20 C21 146.0(4) . .
C30 C19 C20 C2 -145.7(4) . .
C18 C19 C20 C2 -0.2(5) . .
C2 C20 C21 C22 2.7(7) . .
C19 C20 C21 C22 -139.3(5) . .
C2 C20 C21 C32 140.9(5) . .
C19 C20 C21 C32 -1.2(7) . .
C5 C4 C22 C21 137.4(5) . .
C3 C4 C22 C21 -1.9(7) . .
C5 C4 C22 C23 0.2(7) . .
C3 C4 C22 C23 -139.1(5) . .
C20 C21 C22 C4 0.3(7) . .
C32 C21 C22 C4 -141.8(5) . .
C20 C21 C22 C23 142.3(5) . .
C32 C21 C22 C23 0.1(5) . .
C8 C7 C23 C24 1.2(7) . .
C6 C7 C23 C24 -137.9(6) . .
C8 C7 C23 C22 138.5(5) . .
C6 C7 C23 C22 -0.5(8) . .
C4 C22 C23 C7 0.1(7) . .
C21 C22 C23 C7 -141.9(5) . .
C4 C22 C23 C24 142.1(5) . .
C21 C22 C23 C24 0.1(6) . .
C7 C23 C24 C25 -0.7(7) . .
C22 C23 C24 C25 -142.2(5) . .
C7 C23 C24 C32 141.3(5) . .
C22 C23 C24 C32 -0.2(6) . .
C23 C24 C25 C26 137.6(5) . .
C32 C24 C25 C26 -0.1(7) . .
C23 C24 C25 C9 0.8(7) . .
C32 C24 C25 C9 -136.9(5) . .
C8 C9 C25 C24 -1.4(7) . .
C10 C9 C25 C24 142.5(5) . .
C8 C9 C25 C26 -143.3(5) . .
C10 C9 C25 C26 0.6(5) . .
C24 C25 C26 C27 0.1(8) . .
C9 C25 C26 C27 141.5(5) . .
C24 C25 C26 C11 -141.4(5) . .
C9 C25 C26 C11 0.0(5) . .
C12 C11 C26 C27 0.9(8) . .
C10 C11 C26 C27 -142.5(5) . .
C12 C11 C26 C25 142.7(5) . .
C10 C11 C26 C25 -0.6(5) . .
C25 C26 C27 C28 -138.3(5) . .
C11 C26 C27 C28 -0.8(7) . .
C25 C26 C27 C31 0.2(7) . .
C11 C26 C27 C31 137.6(5) . .
C14 C13 C28 C27 137.2(6) . .
C12 C13 C28 C27 -0.5(7) . .
C14 C13 C28 C29 -0.8(8) . .
C12 C13 C28 C29 -138.4(5) . .
C26 C27 C28 C13 0.7(7) . .
C31 C27 C28 C13 -141.8(5) . .
C26 C27 C28 C29 142.9(5) . .
C31 C27 C28 C29 0.4(6) . .
C17 C16 C29 C30 1.2(7) . .
C15 C16 C29 C30 -138.0(5) . .
C17 C16 C29 C28 138.4(5) . .
C15 C16 C29 C28 -0.8(7) . .
C13 C28 C29 C16 1.0(7) . .
C27 C28 C29 C16 -141.5(5) . .
C13 C28 C29 C30 142.4(5) . .
C27 C28 C29 C30 -0.2(6) . .
C18 C19 C30 C29 -2.6(7) . .
C20 C19 C30 C29 138.4(5) . .
C18 C19 C30 C31 -140.4(5) . .
C20 C19 C30 C31 0.5(7) . .
C16 C29 C30 C19 0.1(7) . .
C28 C29 C30 C19 -141.7(5) . .
C16 C29 C30 C31 141.7(5) . .
C28 C29 C30 C31 -0.1(5) . .
C19 C30 C31 C32 -0.8(7) . .
C29 C30 C31 C32 -142.6(5) . .
C19 C30 C31 C27 142.2(5) . .
C29 C30 C31 C27 0.4(5) . .
C26 C27 C31 C32 -0.5(7) . .
C28 C27 C31 C32 142.5(5) . .
C26 C27 C31 C30 -143.5(5) . .
C28 C27 C31 C30 -0.5(6) . .
C30 C31 C32 C21 0.0(7) . .
C27 C31 C32 C21 -137.8(5) . .
C30 C31 C32 C24 138.4(5) . .
C27 C31 C32 C24 0.6(7) . .
C20 C21 C32 C31 0.9(7) . .
C22 C21 C32 C31 142.8(5) . .
C20 C21 C32 C24 -142.1(5) . .
C22 C21 C32 C24 -0.2(5) . .
C25 C24 C32 C31 -0.2(7) . .
C23 C24 C32 C31 -142.8(5) . .
C25 C24 C32 C21 142.9(5) . .
C23 C24 C32 C21 0.3(6) . .
C39 C39 C40 C41 -0.5(12) 7_575 .
C56 C39 C40 C41 -144.1(10) . .
C39 C39 C40 C58 141.3(6) 7_575 .
C56 C39 C40 C58 -2.4(10) . .
C39 C40 C41 C42 139.1(10) . .
C58 C40 C41 C42 -0.1(14) . .
C39 C40 C41 C41 0.5(12) . 7_575
C58 C40 C41 C41 -138.7(7) . 7_575
C40 C41 C42 C60 -1.8(15) . .
C41 C41 C42 C60 141.2(7) 7_575 .
C40 C41 C42 C43 -142.5(11) . .
C41 C41 C42 C43 0.4(8) 7_575 .
C60 C42 C43 C44 2.0(14) . .
C41 C42 C43 C44 145.3(11) . .
C60 C42 C43 C42 -143.9(9) . 7_575
C41 C42 C43 C42 -0.7(14) . 7_575
C42 C43 C44 C45 5.4(17) 7_575 7_575
C42 C43 C44 C45 -138.1(10) . 7_575
C42 C43 C44 C45 138.1(10) 7_575 .
C42 C43 C44 C45 -5.4(17) . .
C43 C44 C45 C61 4.0(17) . .
C45 C44 C45 C61 147.5(7) 7_575 .
C43 C44 C45 C46 -136.2(12) . .
C45 C44 C45 C46 7.3(15) 7_575 .
C61 C45 C46 C47 -2.7(15) . .
C44 C45 C46 C47 136.8(11) . .
C61 C45 C46 C46 -144.6(8) . 7_575
C44 C45 C46 C46 -5.1(11) . 7_575
C45 C46 C47 C48 -135.7(10) . .
C46 C46 C47 C48 1.7(9) 7_575 .
C45 C46 C47 C63 0.5(14) . .
C46 C46 C47 C63 137.9(6) 7_575 .
C46 C47 C48 C48 -1.8(9) . 7_575
C63 C47 C48 C48 -142.4(5) . 7_575
C46 C47 C48 C49 142.4(8) . .
C63 C47 C48 C49 1.8(9) . .
C48 C48 C49 C50 0.7(10) 7_575 .
C47 C48 C49 C50 -144.0(9) . .
C48 C48 C49 C64 141.4(5) 7_575 .
C47 C48 C49 C64 -3.3(9) . .
C48 C49 C50 C51 137.8(10) . .
C64 C49 C50 C51 1.6(13) . .
C48 C49 C50 C50 -0.7(10) . 7_575
C64 C49 C50 C50 -136.9(7) . 7_575
C49 C50 C51 C66 -0.6(14) . .
C50 C50 C51 C66 142.6(7) 7_575 .
C49 C50 C51 C52 -144.0(10) . .
C50 C50 C51 C52 -0.8(8) 7_575 .
C66 C51 C52 C53 0.7(15) . .
C50 C51 C52 C53 144.2(10) . .
C66 C51 C52 C51 -142.1(9) . 7_575
C50 C51 C52 C51 1.4(14) . 7_575
C51 C52 C53 C54 -138.2(9) . 7_575
C51 C52 C53 C54 2.0(15) 7_575 7_575
C51 C52 C53 C54 -2.0(15) . .
C51 C52 C53 C54 138.2(9) 7_575 .
C52 C53 C54 C67 1.1(15) . .
C54 C53 C54 C67 144.8(9) 7_575 .
C52 C53 C54 C55 -141.3(10) . .
C54 C53 C54 C55 2.5(13) 7_575 .
C67 C54 C55 C55 -145.0(8) . 7_575
C53 C54 C55 C55 -1.6(9) . 7_575
C67 C54 C55 C56 -3.8(13) . .
C53 C54 C55 C56 139.5(10) . .
C39 C39 C56 C57 -141.9(5) 7_575 .
C40 C39 C56 C57 1.4(9) . .
C39 C39 C56 C55 -0.2(9) 7_575 .
C40 C39 C56 C55 143.1(8) . .
C55 C55 C56 C39 0.2(9) 7_575 .
C54 C55 C56 C39 -136.8(9) . .
C55 C55 C56 C57 137.3(6) 7_575 .
C54 C55 C56 C57 0.3(12) . .
C39 C56 C57 C68 143.3(9) . .
C55 C56 C57 C68 1.8(12) . .
C39 C56 C57 C58 0.1(10) . .
C55 C56 C57 C58 -141.3(8) . .
C68 C57 C58 C59 -5.9(12) . .
C56 C57 C58 C59 138.6(9) . .
C68 C57 C58 C40 -146.0(8) . .
C56 C57 C58 C40 -1.5(9) . .
C41 C40 C58 C59 2.1(12) . .
C39 C40 C58 C59 -140.5(8) . .
C41 C40 C58 C57 144.9(9) . .
C39 C40 C58 C57 2.3(9) . .
C57 C58 C59 C70 5.5(12) . .
C40 C58 C59 C70 139.1(8) . .
C57 C58 C59 C60 -135.7(9) . .
C40 C58 C59 C60 -2.2(10) . .
C41 C42 C60 C59 1.6(12) . .
C43 C42 C60 C59 138.6(9) . .
C41 C42 C60 C61 -134.8(10) . .
C43 C42 C60 C61 2.2(12) . .
C58 C59 C60 C42 0.4(10) . .
C70 C59 C60 C42 -142.9(7) . .
C58 C59 C60 C61 143.6(7) . .
C70 C59 C60 C61 0.3(8) . .
C46 C45 C61 C62 2.9(16) . .
C44 C45 C61 C62 -137.2(10) . .
C46 C45 C61 C60 140.4(10) . .
C44 C45 C61 C60 0.4(14) . .
C42 C60 C61 C45 -3.5(13) . .
C59 C60 C61 C45 -144.6(9) . .
C42 C60 C61 C62 142.5(8) . .
C59 C60 C61 C62 1.4(7) . .
C45 C61 C62 C63 -0.6(14) . .
C60 C61 C62 C63 -143.2(8) . .
C45 C61 C62 C70 139.9(10) . .
C60 C61 C62 C70 -2.7(8) . .
C70 C62 C63 C64 2.0(12) . .
C61 C62 C63 C64 137.7(9) . .
C70 C62 C63 C47 -137.5(9) . .
C61 C62 C63 C47 -1.8(12) . .
C48 C47 C63 C64 0.5(10) . .
C46 C47 C63 C64 -140.1(9) . .
C48 C47 C63 C62 142.5(8) . .
C46 C47 C63 C62 1.9(12) . .
C62 C63 C64 C65 -1.3(13) . .
C47 C63 C64 C65 140.8(9) . .
C62 C63 C64 C49 -144.7(8) . .
C47 C63 C64 C49 -2.6(9) . .
C50 C49 C64 C63 144.1(9) . .
C48 C49 C64 C63 3.7(9) . .
C50 C49 C64 C65 -1.2(12) . .
C48 C49 C64 C65 -141.7(8) . .
C63 C64 C65 C69 0.0(12) . .
C49 C64 C65 C69 138.9(8) . .
C63 C64 C65 C66 -139.1(9) . .
C49 C64 C65 C66 -0.2(10) . .
C50 C51 C66 C65 -0.9(13) . .
C52 C51 C66 C65 137.7(10) . .
C50 C51 C66 C67 -137.2(9) . .
C52 C51 C66 C67 1.4(14) . .
C64 C65 C66 C51 1.2(11) . .
C69 C65 C66 C51 -140.2(9) . .
C64 C65 C66 C67 144.0(7) . .
C69 C65 C66 C67 2.6(8) . .
C55 C54 C67 C68 5.5(15) . .
C53 C54 C67 C68 -134.5(12) . .
C55 C54 C67 C66 141.0(9) . .
C53 C54 C67 C66 1.0(12) . .
C51 C66 C67 C54 -2.2(12) . .
C65 C66 C67 C54 -145.7(8) . .
C51 C66 C67 C68 141.8(8) . .
C65 C66 C67 C68 -1.7(8) . .
C58 C57 C68 C69 2.4(12) . .
C56 C57 C68 C69 -140.0(9) . .
C58 C57 C68 C67 141.9(8) . .
C56 C57 C68 C67 -0.5(12) . .
C54 C67 C68 C69 139.6(11) . .
C66 C67 C68 C69 0.2(9) . .
C54 C67 C68 C57 -3.4(14) . .
C66 C67 C68 C57 -142.8(8) . .
C57 C68 C69 C70 1.1(13) . .
C67 C68 C69 C70 -140.3(8) . .
C57 C68 C69 C65 142.8(8) . .
C67 C68 C69 C65 1.3(9) . .
C64 C65 C69 C68 -143.0(8) . .
C66 C65 C69 C68 -2.6(9) . .
C64 C65 C69 C70 0.6(11) . .
C66 C65 C69 C70 141.0(7) . .
C63 C62 C70 C59 141.5(8) . .
C61 C62 C70 C59 3.0(9) . .
C63 C62 C70 C69 -1.5(12) . .
C61 C62 C70 C69 -140.0(7) . .
C58 C59 C70 C62 -145.7(7) . .
C60 C59 C70 C62 -2.1(8) . .
C58 C59 C70 C69 -1.5(10) . .
C60 C59 C70 C69 142.2(7) . .
C68 C69 C70 C62 138.2(9) . .
C65 C69 C70 C62 0.2(11) . .
C68 C69 C70 C59 -1.7(12) . .
C65 C69 C70 C59 -139.7(8) . .
C33 C33 N1 C34 57.6(3) 7_575 .
C33 C33 N1 C1 -59.6(3) 7_575 .
C33 C33 N1 Rh1 168.01(8) 7_575 .
C34 C34 N1 C33 -57.7(3) 7_575 .
C34 C34 N1 C1 59.9(3) 7_575 .
C34 C34 N1 Rh1 -170.85(7) 7_575 .
C18 C1 N1 C33 -175.6(3) . .
C2 C1 N1 C33 -66.6(4) . .
C1 C1 N1 C33 58.5(3) 7_575 .
C18 C1 N1 C34 67.2(4) . .
C2 C1 N1 C34 176.2(3) . .
C1 C1 N1 C34 -58.7(3) 7_575 .
C18 C1 N1 Rh1 -51.1(4) . .
C2 C1 N1 Rh1 57.9(4) . .
C1 C1 N1 Rh1 -176.98(14) 7_575 .
O2 C35 O1 Rh1 -2.9(7) . .
C36 C35 O1 Rh1 176.9(3) . .
O1 C35 O2 Rh1 5.3(6) . 5_567
C36 C35 O2 Rh1 -174.5(3) . 5_567
O4 C37 O3 Rh1 4.5(6) . .
C38 C37 O3 Rh1 -174.1(3) . .
O3 C37 O4 Rh1 -6.3(6) . 5_567
C38 C37 O4 Rh1 172.2(3) . 5_567
